data_9010368
loop_
_publ_author_name
'Atencio, D.'
'Matioli, P. A.'
'Smith, J. B.'
'Chukanov, N. V.'
'Coutinho, J. M. V.'
'Rastsvetaeva, R. K.'
'Mockel, S.'

_publ_section_title
;Footemineite, the Mn-analog of atencioite, from the Foote mine, Kings
 Mountain, Cleveland County, North Carolina, U.S.A., and its relationship with
 other roscherite-group minerals Locality: Foote mine, Kings Mountain,
 Cleveland County, North Carolina, USA
;
_journal_name_full 'American Mineralogist'
_journal_page_first 1
_journal_page_last 6
_journal_paper_doi 10.2138/am.2008.2469
_journal_volume 93
_journal_year 2008
_chemical_compound_source 'Foote mine, Kings Mountain, Cleveland County, North Carolina, USA'
_chemical_formula_sum 'Be4 Ca2 Fe0.52 H16 Li0.17 Mg0.05 Mn4.14 O34 P6'
_chemical_name_mineral Footemineite
_space_group_IT_number 2
_symmetry_space_group_name_Hall '-P 1'
_symmetry_space_group_name_H-M 'P -1'
_cell_angle_alpha 73.84
_cell_angle_beta 85.34
_cell_angle_gamma 87.44
_cell_formula_units_Z 1
_cell_length_a 6.788
_cell_length_b 9.972
_cell_length_c 10.014
_cell_volume 648.740
_database_code_amcsd 0004490
_exptl_crystal_density_diffrn 2.869
_cod_original_formula_sum 'Ca2 Mn4.14 Li.17 Mg.05 Fe.52 P6 Be4 O34 H16'
_cod_database_code 9010368

loop_
_space_group_symop_operation_xyz
x,y,z
-x,-y,-z

loop_
_atom_site_label
_atom_site_fract_x
_atom_site_fract_y
_atom_site_fract_z
_atom_site_occupancy
_atom_site_U_iso_or_equiv
_atom_site_type_symbol
_atom_site_attached_hydrogens
Ca 0.74630 0.26080 0.73720 1.00000 0.01646 Ca 0
MnD1 0.00000 0.00000 0.00000 0.90000 0.02356 Mn 0
LiD2 0.50000 0.00000 0.00000 0.17000 0.05319 Li 0
MgD2 0.50000 0.00000 0.00000 0.05000 0.05319 Mg 0
MnM1 0.49240 0.99160 0.66730 0.81000 0.01482 Mn 0
FeM1 0.49240 0.99160 0.66730 0.13000 0.01482 Fe 0
MnM2 -0.00090 0.67020 0.98770 0.81000 0.01520 Mn 0
FeM2 -0.00090 0.67020 0.98770 0.13000 0.01520 Fe 0
P1 0.24650 0.27400 0.72180 1.00000 0.01418 P 0
P2 0.48180 0.69310 0.93520 1.00000 0.01444 P 0
P3 -0.02490 0.93600 0.69470 1.00000 0.01355 P 0
Be1 0.69700 0.50600 0.15700 1.00000 0.01646 Be 0
Be2 0.79600 0.84100 0.49500 1.00000 0.01646 Be 0
O1 0.19530 0.95550 0.32600 1.00000 0.01646 O 0
O2 0.69540 0.32810 0.95550 1.00000 0.01773 O 0
O3 0.45130 0.61850 0.82180 1.00000 0.01646 O 0
O4 0.32690 0.36730 0.99180 1.00000 0.01773 O 0
O5 0.67420 0.58130 0.28460 1.00000 0.02153 O 0
O6 0.42050 0.16900 0.75050 1.00000 0.01646 O 0
O7 0.07370 0.22880 0.83650 1.00000 0.01773 O 0
O8 0.50910 0.85000 0.86730 1.00000 0.01773 O 0
O9 0.16990 0.00910 0.62570 1.00000 0.01646 O 0
O10 0.16270 0.28380 0.57970 1.00000 0.01773 O 0
O11 0.93690 0.81860 0.62810 1.00000 0.01520 O 0
O12 -0.00570 0.12550 0.14900 1.00000 0.01900 O 0
O-H1 0.56320 0.85720 0.53960 1.00000 0.01773 O 1
O-H2 0.93120 0.46490 0.13910 1.00000 0.01646 O 1
Wat1 0.71310 0.04430 0.95430 1.00000 0.02280 O 2
Wat2 0.22280 0.48870 0.32630 1.00000 0.02406 O 2
Wat3 0.26480 0.67240 0.51700 1.00000 0.02406 O 2

loop_
_cod_changelog_entry_id
_cod_changelog_entry_author
_cod_changelog_entry_date
_cod_changelog_entry_text
1
;cod-tools version 3.8.0
Id: cif_guess_AMCSD_atom_types 9574 2023-05-10 09:00:05Z saulius
;
2023-05-10T18:52:30+03:00
;Derived atom types and hydrogen counts
from atom names that follow the AMCSD naming convention
(Wat == water, O-H == hydroxyl).
;

loop_
_cod_related_entry_id
_cod_related_entry_database
_cod_related_entry_code
1 AMCSD 0004490
